data_7242677
loop_
_publ_author_name
'Hossain, Anowar'
'Dey, Arka'
'Seth, Saikat Kumar'
'Ray, Partha Pratim'
'Ortega-Castro, Joaqu\'in'
'Frontera, Antonio'
'Mukhopadhyay, Subrata'

_publ_section_title
;
 Anion-dependent structural variations and charge transport property
 analysis of
 4&#x2032;-(3-pyridyl)-4,2&#x2032;:6&#x2032;,4&#x2032;&#x2032;-terpyridinium
 salts
;
_journal_issue 19
_journal_name_full CrystEngComm
_journal_page_first 3569
_journal_page_last 3581
_journal_paper_doi 10.1039/D1CE00248A
_journal_volume 23
_journal_year 2021
_chemical_formula_sum 'C20 H19 Br3 N4 O'
_chemical_formula_weight 571.12
_space_group_crystal_system monoclinic
_space_group_IT_number 9
_space_group_name_Hall 'C -2yc'
_space_group_name_H-M_alt 'C 1 c 1'
_atom_sites_solution_hydrogens mixed
_audit_creation_method SHELXL-2018/1
_audit_update_record
;
2020-06-25 deposited with the CCDC.	2021-04-20 downloaded from the CCDC.
;
_cell_angle_alpha 90
_cell_angle_beta 97.220(4)
_cell_angle_gamma 90
_cell_formula_units_Z 4
_cell_length_a 4.8625(6)
_cell_length_b 27.236(3)
_cell_length_c 16.031(2)
_cell_measurement_reflns_used 2560
_cell_measurement_temperature 273(2)
_cell_measurement_theta_max 25.0
_cell_measurement_theta_min 1.5
_cell_volume 2106.2(4)
_computing_cell_refinement 'APEX2(Bruker,2007)and SAINT (Bruker,2007)'
_computing_data_collection 'APEX2 (Bruker, 2007)'
_computing_data_reduction 'SAINT(Bruker,2007)and XPREP(Bruker,2007)'
_computing_molecular_graphics
;    
ORTEP-3 for Windows (Farrugia, 1997), DIAMOND (Brandenburg,
1999) and Mercury (Macrae <i>et al.</i>, 2006)
;
_computing_publication_material 'PLATON (Spek, 2009)'
_computing_structure_refinement 'SHELXL-2018/1 (Sheldrick, 2018)'
_computing_structure_solution 'SHELXT 2014/5 (Sheldrick, 2014)'
_diffrn_ambient_temperature 273(2)
_diffrn_measured_fraction_theta_full 0.999
_diffrn_measured_fraction_theta_max 0.998
_diffrn_measurement_device_type 'Bruker SMART APEX II CCD area-detector'
_diffrn_measurement_method '\w and \f'
_diffrn_radiation_type MoK\a
_diffrn_radiation_wavelength 0.71073
_diffrn_reflns_av_R_equivalents 0.0472
_diffrn_reflns_av_unetI/netI 0.0645
_diffrn_reflns_Laue_measured_fraction_full 0.999
_diffrn_reflns_Laue_measured_fraction_max 0.998
_diffrn_reflns_limit_h_max 6
_diffrn_reflns_limit_h_min -6
_diffrn_reflns_limit_k_max 34
_diffrn_reflns_limit_k_min -34
_diffrn_reflns_limit_l_max 20
_diffrn_reflns_limit_l_min -20
_diffrn_reflns_number 13375
_diffrn_reflns_point_group_measured_fraction_full 0.999
_diffrn_reflns_point_group_measured_fraction_max 0.999
_diffrn_reflns_theta_full 25.242
_diffrn_reflns_theta_max 27.144
_diffrn_reflns_theta_min 1.969
_diffrn_source 'fine-focus sealed tube'
_exptl_absorpt_coefficient_mu 5.764
_exptl_absorpt_correction_T_max 0.71
_exptl_absorpt_correction_T_min 0.47
_exptl_absorpt_correction_type multi-scan
_exptl_absorpt_process_details SADABS
_exptl_crystal_colour colorless
_exptl_crystal_density_diffrn 1.801
_exptl_crystal_description block
_exptl_crystal_F_000 1120
_exptl_crystal_size_max 0.18
_exptl_crystal_size_mid 0.11
_exptl_crystal_size_min 0.06
_refine_diff_density_max 0.567
_refine_diff_density_min -0.328
_refine_diff_density_rms 0.075
_refine_ls_abs_structure_details
;
 Refined as an inversion twin.
;
_refine_ls_abs_structure_Flack 0.11(2)
_refine_ls_extinction_method none
_refine_ls_goodness_of_fit_ref 1.064
_refine_ls_hydrogen_treatment mixed
_refine_ls_matrix_type full
_refine_ls_number_parameters 260
_refine_ls_number_reflns 4642
_refine_ls_number_restraints 5
_refine_ls_restrained_S_all 1.064
_refine_ls_R_factor_all 0.0718
_refine_ls_R_factor_gt 0.0427
_refine_ls_shift/su_max 0.001
_refine_ls_shift/su_mean 0.000
_refine_ls_structure_factor_coef Fsqd
_refine_ls_weighting_details 'w=1/[\s^2^(Fo^2^)+(0.0353P)^2^+0.9192P] where P=(Fo^2^+2Fc^2^)/3'
_refine_ls_weighting_scheme calc
_refine_ls_wR_factor_gt 0.0854
_refine_ls_wR_factor_ref 0.0954
_reflns_Friedel_coverage 0.993
_reflns_Friedel_fraction_full 0.999
_reflns_Friedel_fraction_max 0.999
_reflns_number_gt 3559
_reflns_number_total 4642
_reflns_threshold_expression 'I > 2\s(I)'
_cod_data_source_file d1ce00248a2.cif
_cod_data_source_block shelx
_cod_depositor_comments 'Adding full bibliography for 7242677--7242679.cif.'
_cod_original_cell_volume 2106.2(5)
_cod_original_sg_symbol_H-M 'C c'
_cod_database_code 7242677
_shelx_shelxl_version_number 2018/1
_shelx_space_group_comment
;
The symmetry employed for this shelxl refinement is uniquely defined
by the following loop, which should always be used as a source of
symmetry information in preference to the above space-group names.
They are only intended as comments.
;

loop_
_space_group_symop_operation_xyz
'x, y, z'
'x, -y, z+1/2'
'x+1/2, y+1/2, z'
'x+1/2, -y+1/2, z+1/2'

loop_
_atom_site_label
_atom_site_type_symbol
_atom_site_fract_x
_atom_site_fract_y
_atom_site_fract_z
_atom_site_U_iso_or_equiv
_atom_site_adp_type
_atom_site_occupancy
_atom_site_site_symmetry_order
_atom_site_calc_flag
_atom_site_refinement_flags_posn
_atom_site_refinement_flags_adp
_atom_site_refinement_flags_occupancy
_atom_site_disorder_assembly
_atom_site_disorder_group
Br3 Br 0.47498(16) 0.54427(3) 0.18616(7) 0.0548(3) Uani 1 1 d . . . . .
Br2 Br 0.52614(18) 0.72522(4) 0.81399(7) 0.0590(3) Uani 1 1 d . . . . .
Br1 Br 0.92544(15) 0.94275(3) 0.37253(6) 0.0590(3) Uani 1 1 d . . . . .
N1 N 0.4683(13) 0.6282(2) 0.5265(4) 0.0341(13) Uani 1 1 d . . . . .
N2 N -0.1879(14) 0.5703(3) 0.7169(5) 0.0455(18) Uani 1 1 d . . . . .
H2A H -0.298064 0.553300 0.743374 0.055 Uiso 1 1 calc R U . . .
N4 N 0.6178(17) 0.8616(3) 0.4737(5) 0.060(2) Uani 1 1 d . . . . .
H4A H 0.704865 0.876907 0.438152 0.071 Uiso 1 1 calc R U . . .
C11 C 0.1472(14) 0.6250(3) 0.6297(5) 0.0311(17) Uani 1 1 d . . . . .
N3 N 1.0949(14) 0.5662(3) 0.3314(5) 0.050(2) Uani 1 1 d . . . . .
H3A H 1.198320 0.548327 0.303965 0.060 Uiso 1 1 calc R U . . .
C12 C -0.0023(18) 0.6467(3) 0.6880(6) 0.0421(19) Uani 1 1 d . . . . .
H12 H 0.010246 0.680310 0.697583 0.050 Uiso 1 1 calc R U . . .
C9 C 0.6196(14) 0.6534(3) 0.4758(5) 0.0316(16) Uani 1 1 d . . . . .
C15 C 0.1288(17) 0.5745(3) 0.6194(6) 0.0409(19) Uani 1 1 d . . . . .
H15 H 0.233757 0.558794 0.582721 0.049 Uiso 1 1 calc R U . . .
C10 C 0.6284(16) 0.7040(3) 0.4746(5) 0.0356(17) Uani 1 1 d . . . . .
H10 H 0.735176 0.719904 0.438663 0.043 Uiso 1 1 calc R U . . .
C14 C -0.045(2) 0.5477(3) 0.6635(6) 0.047(2) Uani 1 1 d . . . . .
H14 H -0.060990 0.513933 0.655717 0.057 Uiso 1 1 calc R U . . .
C7 C 0.3204(15) 0.7051(3) 0.5793(5) 0.0345(17) Uani 1 1 d . . . . .
H7 H 0.217757 0.721543 0.615854 0.041 Uiso 1 1 calc R U . . .
C8 C 0.3179(14) 0.6543(3) 0.5764(5) 0.0303(16) Uani 1 1 d . . . . .
C16 C 0.7846(15) 0.6231(3) 0.4233(5) 0.0365(18) Uani 1 1 d . . . . .
C18 C 1.1024(17) 0.6146(4) 0.3218(6) 0.049(2) Uani 1 1 d . . . . .
H18 H 1.209863 0.628497 0.283923 0.059 Uiso 1 1 calc R U . . .
C4 C 0.4814(16) 0.7856(3) 0.5274(5) 0.0346(16) Uani 1 1 d . . . . .
C6 C 0.4764(16) 0.7318(3) 0.5276(5) 0.0314(15) Uani 1 1 d . . . . .
C17 C 0.9486(17) 0.6444(3) 0.3689(6) 0.0433(19) Uani 1 1 d . . . . .
H17 H 0.955875 0.678392 0.363845 0.052 Uiso 1 1 calc R U . . .
C1 C 0.498(2) 0.8867(3) 0.5267(7) 0.057(3) Uani 1 1 d . . . . .
H1 H 0.506044 0.920822 0.526157 0.069 Uiso 1 1 calc R U . . .
C20 C 0.7768(17) 0.5723(3) 0.4286(5) 0.0406(19) Uani 1 1 d . . . . .
H20 H 0.665287 0.556998 0.463921 0.049 Uiso 1 1 calc R U . . .
C5 C 0.6123(19) 0.8120(3) 0.4718(6) 0.052(2) Uani 1 1 d . . . . .
H5 H 0.699624 0.795556 0.431621 0.062 Uiso 1 1 calc R U . . .
C13 C -0.1685(17) 0.6184(3) 0.7314(6) 0.047(2) Uani 1 1 d . . . . .
H13 H -0.267788 0.632687 0.770987 0.056 Uiso 1 1 calc R U . . .
C2 C 0.358(3) 0.8633(4) 0.5837(7) 0.074(3) Uani 1 1 d . . . . .
H2 H 0.269993 0.881207 0.622041 0.089 Uiso 1 1 calc R U . . .
C19 C 0.937(2) 0.5446(3) 0.3806(7) 0.054(2) Uani 1 1 d . . . . .
H19 H 0.933124 0.510479 0.383357 0.065 Uiso 1 1 calc R U . . .
O1 O 0.971(2) 0.7878(5) 0.7254(7) 0.114(3) Uani 1 1 d D . . . .
H1A H 1.137(12) 0.779(7) 0.734(12) 0.171 Uiso 1 1 d D U . . .
H1B H 0.85(2) 0.774(6) 0.749(11) 0.171 Uiso 1 1 d D U . . .
C3 C 0.349(2) 0.8130(3) 0.5839(6) 0.062(3) Uani 1 1 d . . . . .
H3 H 0.253204 0.796832 0.622386 0.075 Uiso 1 1 calc R U . . .

loop_
_atom_site_aniso_label
_atom_site_aniso_U_11
_atom_site_aniso_U_22
_atom_site_aniso_U_33
_atom_site_aniso_U_23
_atom_site_aniso_U_13
_atom_site_aniso_U_12
Br3 0.0526(5) 0.0459(5) 0.0723(6) 0.0056(5) 0.0324(5) 0.0055(4)
Br2 0.0579(5) 0.0567(6) 0.0679(6) -0.0086(5) 0.0303(5) -0.0003(5)
Br1 0.0618(6) 0.0477(5) 0.0747(6) 0.0099(5) 0.0366(5) 0.0026(5)
N1 0.029(3) 0.035(3) 0.039(3) 0.000(3) 0.008(3) 0.002(3)
N2 0.034(4) 0.045(4) 0.059(5) 0.015(3) 0.013(3) -0.003(3)
N4 0.071(5) 0.038(4) 0.076(6) 0.004(4) 0.034(5) -0.008(4)
C11 0.023(3) 0.037(4) 0.033(4) 0.002(3) 0.004(3) -0.001(3)
N3 0.040(4) 0.046(4) 0.067(5) -0.020(4) 0.019(4) 0.003(3)
C12 0.040(4) 0.036(4) 0.052(5) -0.002(4) 0.015(4) -0.003(4)
C9 0.026(3) 0.033(4) 0.036(4) -0.002(3) 0.006(3) 0.002(3)
C15 0.035(4) 0.039(4) 0.051(5) 0.002(4) 0.012(4) 0.000(3)
C10 0.035(4) 0.036(4) 0.038(4) 0.001(3) 0.014(3) -0.002(3)
C14 0.043(4) 0.037(4) 0.062(7) 0.003(4) 0.006(5) -0.001(4)
C7 0.035(4) 0.034(4) 0.037(4) -0.004(3) 0.012(3) 0.001(3)
C8 0.026(3) 0.030(4) 0.036(4) 0.001(3) 0.004(3) 0.000(3)
C16 0.033(4) 0.039(4) 0.037(5) -0.008(3) 0.005(4) 0.001(3)
C18 0.040(5) 0.055(6) 0.054(6) -0.006(4) 0.013(5) 0.000(4)
C4 0.036(4) 0.033(4) 0.038(4) 0.003(3) 0.013(3) 0.005(3)
C6 0.032(3) 0.030(4) 0.033(4) -0.002(3) 0.009(3) 0.000(3)
C17 0.040(4) 0.040(4) 0.051(5) -0.006(4) 0.014(4) -0.003(4)
C1 0.081(7) 0.028(4) 0.066(6) 0.001(4) 0.019(6) 0.001(5)
C20 0.039(4) 0.037(4) 0.046(5) -0.007(3) 0.009(4) -0.002(4)
C5 0.063(5) 0.035(5) 0.067(6) -0.005(4) 0.040(5) -0.005(4)
C13 0.044(5) 0.051(5) 0.049(5) 0.004(4) 0.020(4) 0.001(4)
C2 0.108(9) 0.040(5) 0.085(8) -0.005(5) 0.053(7) 0.014(6)
C19 0.046(5) 0.044(5) 0.072(7) -0.014(5) 0.012(5) 0.001(5)
O1 0.081(6) 0.144(9) 0.127(8) 0.037(7) 0.049(6) -0.013(6)
C3 0.091(7) 0.041(5) 0.065(6) 0.007(4) 0.046(6) 0.010(5)

loop_
_atom_type_symbol
_atom_type_description
_atom_type_scat_dispersion_real
_atom_type_scat_dispersion_imag
_atom_type_scat_source
C C 0.0033 0.0016 'International Tables Vol C Tables 4.2.6.8 and 6.1.1.4'
H H 0.0000 0.0000 'International Tables Vol C Tables 4.2.6.8 and 6.1.1.4'
Br Br -0.2901 2.4595 'International Tables Vol C Tables 4.2.6.8 and 6.1.1.4'
N N 0.0061 0.0033 'International Tables Vol C Tables 4.2.6.8 and 6.1.1.4'
O O 0.0106 0.0060 'International Tables Vol C Tables 4.2.6.8 and 6.1.1.4'

loop_
_geom_angle_atom_site_label_1
_geom_angle_atom_site_label_2
_geom_angle_atom_site_label_3
_geom_angle
_geom_angle_site_symmetry_1
_geom_angle_site_symmetry_3
_geom_angle_publ_flag
C9 N1 C8 117.7(6) . . ?
C14 N2 C13 122.7(7) . . ?
C14 N2 H2A 118.6 . . ?
C13 N2 H2A 118.6 . . ?
C1 N4 C5 122.5(8) . . ?
C1 N4 H4A 118.7 . . ?
C5 N4 H4A 118.7 . . ?
C12 C11 C15 118.1(7) . . ?
C12 C11 C8 122.4(7) . . ?
C15 C11 C8 119.5(7) . . ?
C19 N3 C18 123.0(7) . . ?
C19 N3 H3A 118.5 . . ?
C18 N3 H3A 118.5 . . ?
C13 C12 C11 119.8(8) . . ?
C13 C12 H12 120.1 . . ?
C11 C12 H12 120.1 . . ?
N1 C9 C10 122.5(6) . . ?
N1 C9 C16 115.6(6) . . ?
C10 C9 C16 121.9(7) . . ?
C14 C15 C11 120.0(8) . . ?
C14 C15 H15 120.0 . . ?
C11 C15 H15 120.0 . . ?
C9 C10 C6 120.5(7) . . ?
C9 C10 H10 119.7 . . ?
C6 C10 H10 119.7 . . ?
N2 C14 C15 119.4(8) . . ?
N2 C14 H14 120.3 . . ?
C15 C14 H14 120.3 . . ?
C8 C7 C6 120.2(7) . . ?
C8 C7 H7 119.9 . . ?
C6 C7 H7 119.9 . . ?
N1 C8 C7 122.9(7) . . ?
N1 C8 C11 116.0(6) . . ?
C7 C8 C11 121.1(6) . . ?
C17 C16 C20 118.7(7) . . ?
C17 C16 C9 121.4(7) . . ?
C20 C16 C9 120.0(7) . . ?
N3 C18 C17 119.5(8) . . ?
N3 C18 H18 120.2 . . ?
C17 C18 H18 120.2 . . ?
C5 C4 C3 115.8(8) . . ?
C5 C4 C6 122.5(7) . . ?
C3 C4 C6 121.7(7) . . ?
C7 C6 C10 116.2(6) . . ?
C7 C6 C4 122.1(7) . . ?
C10 C6 C4 121.7(7) . . ?
C16 C17 C18 119.4(8) . . ?
C16 C17 H17 120.3 . . ?
C18 C17 H17 120.3 . . ?
N4 C1 C2 119.9(8) . . ?
N4 C1 H1 120.0 . . ?
C2 C1 H1 120.0 . . ?
C19 C20 C16 119.2(8) . . ?
C19 C20 H20 120.4 . . ?
C16 C20 H20 120.4 . . ?
N4 C5 C4 121.4(8) . . ?
N4 C5 H5 119.3 . . ?
C4 C5 H5 119.3 . . ?
N2 C13 C12 119.9(8) . . ?
N2 C13 H13 120.1 . . ?
C12 C13 H13 120.1 . . ?
C1 C2 C3 119.1(9) . . ?
C1 C2 H2 120.4 . . ?
C3 C2 H2 120.4 . . ?
N3 C19 C20 120.2(8) . . ?
N3 C19 H19 119.9 . . ?
C20 C19 H19 119.9 . . ?
H1A O1 H1B 122(9) . . ?
C2 C3 C4 121.2(9) . . ?
C2 C3 H3 119.4 . . ?
C4 C3 H3 119.4 . . ?

loop_
_geom_bond_atom_site_label_1
_geom_bond_atom_site_label_2
_geom_bond_distance
_geom_bond_site_symmetry_2
_geom_bond_publ_flag
N1 C9 1.350(9) . ?
N1 C8 1.351(9) . ?
N2 C14 1.323(12) . ?
N2 C13 1.329(11) . ?
N2 H2A 0.8600 . ?
N4 C1 1.288(11) . ?
N4 C5 1.349(11) . ?
N4 H4A 0.8600 . ?
C11 C12 1.385(11) . ?
C11 C15 1.387(11) . ?
C11 C8 1.495(10) . ?
N3 C19 1.306(12) . ?
N3 C18 1.329(11) . ?
N3 H3A 0.8600 . ?
C12 C13 1.369(11) . ?
C12 H12 0.9300 . ?
C9 C10 1.377(10) . ?
C9 C16 1.484(10) . ?
C15 C14 1.376(13) . ?
C15 H15 0.9300 . ?
C10 C6 1.415(10) . ?
C10 H10 0.9300 . ?
C14 H14 0.9300 . ?
C7 C8 1.386(10) . ?
C7 C6 1.396(10) . ?
C7 H7 0.9300 . ?
C16 C17 1.381(11) . ?
C16 C20 1.388(11) . ?
C18 C17 1.389(12) . ?
C18 H18 0.9300 . ?
C4 C5 1.365(11) . ?
C4 C3 1.390(11) . ?
C4 C6 1.465(10) . ?
C17 H17 0.9300 . ?
C1 C2 1.363(13) . ?
C1 H1 0.9300 . ?
C20 C19 1.388(12) . ?
C20 H20 0.9300 . ?
C5 H5 0.9300 . ?
C13 H13 0.9300 . ?
C2 C3 1.372(13) . ?
C2 H2 0.9300 . ?
C19 H19 0.9300 . ?
O1 H1A 0.83(3) . ?
O1 H1B 0.84(3) . ?
C3 H3 0.9300 . ?
